data_4518313
loop_
_publ_author_name
'Rumyantcev, Roman V.'
'Fukin, Georgy K.'
'Romanenko, Galina V.'
'Teplova, Irina A.'
'Bubnov, Michael P.'
'Cherkasov, Vladimir K.'

_publ_section_title
;
 Single Crystal X-ray Diffraction Studies of Two Polymorphic Modifications
 of the Dicarbonyl-<i>o</i>-Semiquinonato Rhodium Complex at Different
 Temperatures. Destruction Stimulated by Cooling Versus Stability.
;
_journal_issue 50
_journal_name_full 'ACS omega'
_journal_page_first 32792
_journal_page_last 32799
_journal_paper_doi 10.1021/acsomega.0c05344
_journal_volume 5
_journal_year 2020
_chemical_formula_sum 'C16 H20 O4 Rh'
_chemical_formula_weight 379.23
_space_group_crystal_system monoclinic
_space_group_IT_number 14
_space_group_name_Hall '-P 2ybc'
_space_group_name_H-M_alt 'P 1 21/c 1'
_atom_sites_solution_hydrogens geom
_atom_sites_solution_primary dual
_atom_sites_solution_secondary difmap
_audit_creation_method SHELXL-2014/7
_cell_angle_alpha 90
_cell_angle_beta 90.0073(13)
_cell_angle_gamma 90
_cell_formula_units_Z 8
_cell_length_a 6.6281(2)
_cell_length_b 21.0702(6)
_cell_length_c 23.9189(7)
_cell_measurement_reflns_used 9851
_cell_measurement_temperature 298(2)
_cell_measurement_theta_max 28.46
_cell_measurement_theta_min 2.73
_cell_volume 3340.40(17)
_computing_cell_refinement SAINT
_computing_data_collection APEX3
_computing_data_reduction SAINT
_computing_molecular_graphics SHELXTL
_computing_publication_material SHELXTL
_computing_structure_refinement SHELXL-2014/7
_computing_structure_solution SHELXT-2014/5
_diffrn_ambient_temperature 298(2)
_diffrn_measured_fraction_theta_full 0.999
_diffrn_measured_fraction_theta_max 1.000
_diffrn_measurement_device_type 'Bruker D8 Quest (CMOS)'
_diffrn_measurement_method '\w scans'
_diffrn_radiation_type MoK\a
_diffrn_radiation_wavelength 0.71073
_diffrn_reflns_av_R_equivalents 0.0582
_diffrn_reflns_av_unetI/netI 0.0598
_diffrn_reflns_Laue_measured_fraction_full 0.999
_diffrn_reflns_Laue_measured_fraction_max 1.000
_diffrn_reflns_limit_h_max 8
_diffrn_reflns_limit_h_min -8
_diffrn_reflns_limit_k_max 28
_diffrn_reflns_limit_k_min -28
_diffrn_reflns_limit_l_max 31
_diffrn_reflns_limit_l_min -31
_diffrn_reflns_number 48597
_diffrn_reflns_point_group_measured_fraction_full 0.999
_diffrn_reflns_point_group_measured_fraction_max 1.000
_diffrn_reflns_theta_full 25.242
_diffrn_reflns_theta_max 28.282
_diffrn_reflns_theta_min 2.112
_diffrn_source 'microfocus tube'
_exptl_absorpt_coefficient_mu 1.034
_exptl_absorpt_correction_T_max 0.8496
_exptl_absorpt_correction_T_min 0.7410
_exptl_absorpt_correction_type multi-scan
_exptl_absorpt_process_details SADABS-2016/2
_exptl_crystal_colour black
_exptl_crystal_density_diffrn 1.508
_exptl_crystal_description stick
_exptl_crystal_F_000 1544
_exptl_crystal_size_max 0.440
_exptl_crystal_size_mid 0.110
_exptl_crystal_size_min 0.060
_refine_diff_density_max 0.586
_refine_diff_density_min -0.529
_refine_diff_density_rms 0.072
_refine_ls_extinction_method none
_refine_ls_goodness_of_fit_ref 1.014
_refine_ls_hydrogen_treatment constr
_refine_ls_matrix_type full
_refine_ls_number_parameters 392
_refine_ls_number_reflns 8279
_refine_ls_number_restraints 354
_refine_ls_restrained_S_all 1.014
_refine_ls_R_factor_all 0.1455
_refine_ls_R_factor_gt 0.0529
_refine_ls_shift/su_max 0.011
_refine_ls_shift/su_mean 0.001
_refine_ls_structure_factor_coef Fsqd
_refine_ls_weighting_details 'w=1/[\s^2^(Fo^2^)+(0.0377P)^2^+4.0007P] where P=(Fo^2^+2Fc^2^)/3'
_refine_ls_weighting_scheme calc
_refine_ls_wR_factor_gt 0.1040
_refine_ls_wR_factor_ref 0.1346
_reflns_Friedel_coverage 0.000
_reflns_number_gt 3723
_reflns_number_total 8279
_reflns_threshold_expression 'I > 2\s(I)'
_cod_data_source_file ao0c05344_si_003.cif
_cod_data_source_block 2_298_2
_cod_depositor_comments 'Adding full bibliography for 4518296--4518313.cif.'
_cod_original_sg_symbol_H-M 'P 21/c'
_cod_database_code 4518313
_shelx_shelxl_version_number 2014/7
_shelx_space_group_comment
;
The symmetry employed for this shelxl refinement is uniquely defined
by the following loop, which should always be used as a source of
symmetry information in preference to the above space-group names.
They are only intended as comments.
;
_shelx_estimated_absorpt_t_min 0.659
_shelx_estimated_absorpt_t_max 0.941

loop_
_space_group_symop_operation_xyz
'x, y, z'
'-x, y+1/2, -z+1/2'
'-x, -y, -z'
'x, -y-1/2, z-1/2'

loop_
_atom_site_label
_atom_site_type_symbol
_atom_site_fract_x
_atom_site_fract_y
_atom_site_fract_z
_atom_site_U_iso_or_equiv
_atom_site_adp_type
_atom_site_occupancy
_atom_site_site_symmetry_order
_atom_site_calc_flag
_atom_site_refinement_flags_posn
_atom_site_refinement_flags_adp
_atom_site_refinement_flags_occupancy
_atom_site_disorder_assembly
_atom_site_disorder_group
Rh1 Rh 0.4973(3) 0.80704(2) 0.48466(2) 0.07062(18) Uani 1 1 d . U . . .
Rh2 Rh 0.9957(3) 0.80839(2) 0.48575(2) 0.0755(2) Uani 1 1 d . U . . .
O1 O 0.4995(18) 0.72263(14) 0.44483(13) 0.0656(10) Uani 1 1 d . U . . .
O2 O 0.4996(17) 0.83584(14) 0.40432(13) 0.0674(10) Uani 1 1 d . U . . .
O3 O 0.495(2) 0.7542(2) 0.59980(17) 0.0848(13) Uani 1 1 d . U . . .
O4 O 0.494(2) 0.9373(2) 0.53214(19) 0.1232(19) Uani 1 1 d . U . . .
O5 O 1.0011(17) 0.72618(14) 0.52868(13) 0.0642(9) Uani 1 1 d . U . . .
O6 O 1.0033(17) 0.84144(14) 0.56506(13) 0.0701(10) Uani 1 1 d . U . . .
O7 O 0.999(2) 0.7505(2) 0.37266(17) 0.0928(14) Uani 1 1 d . U . . .
O8 O 1.008(2) 0.9368(2) 0.4360(2) 0.136(2) Uani 1 1 d . U . . .
C1 C 0.504(2) 0.7270(2) 0.39042(19) 0.0485(11) Uani 1 1 d . U . . .
C2 C 0.488(2) 0.7907(2) 0.36752(18) 0.0462(13) Uani 1 1 d . U . . .
C3 C 0.500(2) 0.8003(2) 0.30886(18) 0.0468(11) Uani 1 1 d . U . . .
C4 C 0.502(2) 0.7471(2) 0.27719(19) 0.0532(12) Uani 1 1 d . U . . .
H4A H 0.4999 0.7514 0.2385 0.064 Uiso 1 1 calc R U . . .
C5 C 0.507(2) 0.6857(2) 0.3000(2) 0.0540(12) Uani 1 1 d . U . . .
H5A H 0.5154 0.6517 0.2753 0.065 Uiso 1 1 calc R U . . .
C6 C 0.500(2) 0.6724(2) 0.3552(2) 0.0511(12) Uani 1 1 d . U . . .
C7 C 0.492(3) 0.8679(2) 0.2852(2) 0.0617(14) Uani 1 1 d . U . . .
C8 C 0.499(3) 0.8668(2) 0.2214(2) 0.0692(15) Uani 1 1 d . U . . .
H8A H 0.6139 0.8424 0.2095 0.104 Uiso 1 1 calc R U . . .
H8B H 0.5112 0.9094 0.2076 0.104 Uiso 1 1 calc R U . . .
H8C H 0.3781 0.8479 0.2072 0.104 Uiso 1 1 calc R U . . .
C9 C 0.300(2) 0.9031(6) 0.3036(5) 0.093(4) Uani 1 1 d . U . . .
H9A H 0.1835 0.8793 0.2925 0.139 Uiso 1 1 calc R U . . .
H9B H 0.2967 0.9442 0.2862 0.139 Uiso 1 1 calc R U . . .
H9C H 0.3008 0.9080 0.3435 0.139 Uiso 1 1 calc R U . . .
C10 C 0.6841(19) 0.9021(6) 0.3050(6) 0.099(4) Uani 1 1 d . U . . .
H10A H 0.7942 0.8725 0.3060 0.148 Uiso 1 1 calc R U . . .
H10B H 0.6626 0.9192 0.3417 0.148 Uiso 1 1 calc R U . . .
H10C H 0.7156 0.9359 0.2795 0.148 Uiso 1 1 calc R U . . .
C11 C 0.519(2) 0.6063(2) 0.3790(2) 0.0665(18) Uani 1 1 d . U . . .
C12 C 0.7308(14) 0.5994(4) 0.4073(3) 0.077(2) Uani 1 1 d . U . . .
H12A H 0.7444 0.6306 0.4363 0.115 Uiso 1 1 calc R U . . .
H12B H 0.8346 0.6055 0.3799 0.115 Uiso 1 1 calc R U . . .
H12C H 0.7431 0.5577 0.4232 0.115 Uiso 1 1 calc R U . . .
C13 C 0.513(3) 0.5551(2) 0.3337(2) 0.081(2) Uani 1 1 d . U . . .
H13A H 0.3878 0.5578 0.3137 0.121 Uiso 1 1 calc R U . . .
H13B H 0.5244 0.5140 0.3507 0.121 Uiso 1 1 calc R U . . .
H13C H 0.6232 0.5613 0.3082 0.121 Uiso 1 1 calc R U . . .
C14 C 0.3591(15) 0.5939(5) 0.4218(4) 0.102(3) Uani 1 1 d . U . . .
H14A H 0.2287 0.6013 0.4056 0.153 Uiso 1 1 calc R U . . .
H14B H 0.3781 0.6217 0.4531 0.153 Uiso 1 1 calc R U . . .
H14C H 0.3678 0.5506 0.4341 0.153 Uiso 1 1 calc R U . . .
C15 C 0.498(3) 0.7743(2) 0.5567(2) 0.0647(15) Uani 1 1 d . U . . .
C16 C 0.491(3) 0.8876(3) 0.5147(2) 0.085(2) Uani 1 1 d . U . . .
C17 C 0.995(2) 0.7328(2) 0.5827(2) 0.0494(12) Uani 1 1 d . U . . .
C18 C 0.996(3) 0.7969(2) 0.6032(2) 0.0602(13) Uani 1 1 d . U . . .
C19 C 1.004(2) 0.8117(2) 0.6612(2) 0.0502(12) Uani 1 1 d . U . . .
C20 C 0.994(2) 0.7599(2) 0.6951(2) 0.0549(13) Uani 1 1 d . U . . .
H20A H 0.9809 0.7664 0.7334 0.066 Uiso 1 1 calc R U . . .
C21 C 1.004(2) 0.6967(2) 0.67553(19) 0.0542(13) Uani 1 1 d . U . . .
H21A H 1.0186 0.6643 0.7015 0.065 Uiso 1 1 calc R U . . .
C22 C 0.993(2) 0.6811(2) 0.62040(19) 0.0481(12) Uani 1 1 d . U . . .
C23 C 1.000(3) 0.8802(2) 0.6825(2) 0.0676(14) Uani 1 1 d . U . . .
C24 C 1.005(3) 0.8830(3) 0.7466(2) 0.0829(19) Uani 1 1 d . U . . .
H24A H 0.8987 0.8569 0.7615 0.124 Uiso 1 1 calc R U . . .
H24B H 0.9853 0.9260 0.7587 0.124 Uiso 1 1 calc R U . . .
H24C H 1.1326 0.8678 0.7598 0.124 Uiso 1 1 calc R U . . .
C25 C 1.204(2) 0.9099(6) 0.6636(5) 0.105(4) Uani 1 1 d . U . . .
H25A H 1.3136 0.8841 0.6769 0.158 Uiso 1 1 calc R U . . .
H25B H 1.2163 0.9519 0.6789 0.158 Uiso 1 1 calc R U . . .
H25C H 1.2086 0.9121 0.6236 0.158 Uiso 1 1 calc R U . . .
C26 C 0.822(2) 0.9161(6) 0.6586(6) 0.113(4) Uani 1 1 d . U . . .
H26A H 0.6989 0.8969 0.6712 0.170 Uiso 1 1 calc R U . . .
H26B H 0.8275 0.9149 0.6185 0.170 Uiso 1 1 calc R U . . .
H26C H 0.8270 0.9595 0.6710 0.170 Uiso 1 1 calc R U . . .
C27 C 0.990(2) 0.6123(2) 0.5992(2) 0.0658(15) Uani 1 1 d . U . . .
C28 C 0.996(3) 0.5644(2) 0.6465(2) 0.0729(16) Uani 1 1 d . U . . .
H28A H 1.1203 0.5684 0.6666 0.109 Uiso 1 1 calc R U . . .
H28B H 0.9847 0.5223 0.6315 0.109 Uiso 1 1 calc R U . . .
H28C H 0.8847 0.5721 0.6715 0.109 Uiso 1 1 calc R U . . .
C29 C 0.7780(18) 0.6039(6) 0.5682(5) 0.096(3) Uani 1 1 d . U . . .
H29A H 0.6711 0.6052 0.5953 0.144 Uiso 1 1 calc R U . . .
H29B H 0.7754 0.5639 0.5490 0.144 Uiso 1 1 calc R U . . .
H29C H 0.7600 0.6377 0.5417 0.144 Uiso 1 1 calc R U . . .
C30 C 1.1610(17) 0.5983(5) 0.5608(5) 0.100(4) Uani 1 1 d . U . . .
H30A H 1.2858 0.6003 0.5811 0.149 Uiso 1 1 calc R U . . .
H30B H 1.1629 0.6290 0.5312 0.149 Uiso 1 1 calc R U . . .
H30C H 1.1445 0.5566 0.5453 0.149 Uiso 1 1 calc R U . . .
C31 C 1.004(3) 0.7734(3) 0.4163(2) 0.0717(16) Uani 1 1 d . U . . .
C32 C 0.998(3) 0.8877(3) 0.4536(2) 0.090(2) Uani 1 1 d . U . . .

loop_
_atom_site_aniso_label
_atom_site_aniso_U_11
_atom_site_aniso_U_22
_atom_site_aniso_U_33
_atom_site_aniso_U_23
_atom_site_aniso_U_13
_atom_site_aniso_U_12
Rh1 0.1178(5) 0.0425(2) 0.0516(3) -0.00360(18) 0.0049(12) -0.0046(7)
Rh2 0.1220(5) 0.0481(3) 0.0563(3) 0.00641(19) 0.0053(11) -0.0065(8)
O1 0.103(3) 0.0390(17) 0.0544(18) 0.0018(14) 0.002(5) -0.011(5)
O2 0.106(3) 0.0366(16) 0.060(2) -0.0063(14) 0.002(5) -0.011(5)
O3 0.090(3) 0.089(3) 0.075(2) 0.018(2) 0.000(6) -0.006(8)
O4 0.217(6) 0.056(2) 0.097(3) -0.018(2) -0.005(11) -0.008(7)
O5 0.101(3) 0.0411(17) 0.0505(17) 0.0030(14) 0.005(5) 0.001(5)
O6 0.114(3) 0.0406(18) 0.0556(19) -0.0030(15) 0.009(5) -0.003(5)
O7 0.093(3) 0.117(3) 0.068(2) -0.013(2) 0.003(7) 0.008(9)
O8 0.216(7) 0.061(3) 0.132(4) 0.035(3) 0.038(11) 0.000(8)
C1 0.053(3) 0.039(2) 0.053(2) 0.0005(18) 0.006(5) -0.004(5)
C2 0.053(4) 0.043(2) 0.042(2) 0.0003(17) -0.002(4) -0.001(5)
C3 0.047(3) 0.046(2) 0.047(2) 0.0024(18) 0.002(5) -0.007(4)
C4 0.059(3) 0.051(2) 0.050(2) -0.001(2) -0.012(6) 0.002(5)
C5 0.055(3) 0.046(2) 0.061(3) -0.009(2) -0.005(6) 0.004(6)
C6 0.054(3) 0.039(2) 0.061(3) -0.0039(18) -0.002(5) 0.006(4)
C7 0.078(4) 0.041(2) 0.066(3) 0.007(2) -0.001(6) -0.010(5)
C8 0.082(4) 0.058(3) 0.067(3) 0.013(2) -0.005(7) -0.011(8)
C9 0.135(7) 0.068(8) 0.075(7) 0.016(6) 0.012(7) 0.033(7)
C10 0.133(7) 0.074(8) 0.089(8) 0.014(7) -0.015(7) -0.059(7)
C11 0.097(5) 0.037(2) 0.066(3) 0.001(2) 0.006(5) 0.011(4)
C12 0.104(5) 0.046(4) 0.081(5) 0.009(3) -0.010(5) 0.020(4)
C13 0.118(6) 0.039(3) 0.086(4) -0.010(3) -0.014(7) 0.017(6)
C14 0.119(5) 0.086(5) 0.102(5) -0.002(4) 0.023(4) -0.005(4)
C15 0.083(4) 0.050(3) 0.062(3) 0.004(2) 0.006(6) -0.008(8)
C16 0.140(7) 0.051(3) 0.063(3) -0.003(2) 0.000(10) -0.008(6)
C17 0.052(3) 0.042(2) 0.055(2) 0.0015(18) -0.002(5) 0.008(5)
C18 0.063(4) 0.043(2) 0.075(3) -0.002(2) 0.006(5) 0.010(5)
C19 0.039(3) 0.046(2) 0.066(3) -0.0091(19) 0.005(5) 0.007(5)
C20 0.052(3) 0.060(3) 0.052(3) -0.006(2) 0.004(6) 0.000(5)
C21 0.055(4) 0.053(3) 0.055(2) 0.007(2) -0.008(6) 0.007(6)
C22 0.048(3) 0.043(2) 0.052(2) 0.0021(17) -0.001(5) 0.001(5)
C23 0.081(4) 0.049(3) 0.073(3) -0.019(2) 0.005(7) 0.001(5)
C24 0.094(5) 0.075(4) 0.079(3) -0.033(3) 0.004(7) -0.010(9)
C25 0.132(7) 0.082(8) 0.101(8) -0.023(6) 0.021(7) -0.042(7)
C26 0.141(7) 0.079(8) 0.119(9) -0.037(6) -0.019(7) 0.046(7)
C27 0.095(5) 0.039(2) 0.063(3) 0.002(2) 0.005(6) 0.001(5)
C28 0.093(5) 0.045(3) 0.081(3) 0.005(2) -0.005(7) -0.006(7)
C29 0.140(7) 0.059(6) 0.089(6) 0.000(5) -0.032(6) -0.017(6)
C30 0.146(8) 0.046(5) 0.106(7) 0.001(5) 0.048(6) 0.019(5)
C31 0.067(4) 0.087(4) 0.062(3) 0.015(3) -0.003(7) 0.007(8)
C32 0.136(6) 0.061(3) 0.074(4) 0.014(3) 0.010(10) -0.011(7)

loop_
_atom_type_symbol
_atom_type_description
_atom_type_scat_dispersion_real
_atom_type_scat_dispersion_imag
_atom_type_scat_source
C C 0.0033 0.0016 'International Tables Vol C Tables 4.2.6.8 and 6.1.1.4'
H H 0.0000 0.0000 'International Tables Vol C Tables 4.2.6.8 and 6.1.1.4'
O O 0.0106 0.0060 'International Tables Vol C Tables 4.2.6.8 and 6.1.1.4'
Rh Rh -1.1178 0.9187 'International Tables Vol C Tables 4.2.6.8 and 6.1.1.4'

loop_
_geom_angle_atom_site_label_1
_geom_angle_atom_site_label_2
_geom_angle_atom_site_label_3
_geom_angle
_geom_angle_site_symmetry_1
_geom_angle_site_symmetry_3
_geom_angle_publ_flag
C16 Rh1 C15 88.9(2) . . ?
C16 Rh1 O1 174.7(2) . . ?
C15 Rh1 O1 96.37(18) . . ?
C16 Rh1 O2 95.44(19) . . ?
C15 Rh1 O2 175.7(2) . . ?
O1 Rh1 O2 79.35(12) . . ?
C32 Rh2 C31 89.2(3) . . ?
C32 Rh2 O5 173.8(3) . . ?
C31 Rh2 O5 96.7(2) . . ?
C32 Rh2 O6 94.5(2) . . ?
C31 Rh2 O6 175.0(5) . . ?
O5 Rh2 O6 79.47(12) . . ?
C1 O1 Rh1 114.1(3) . . ?
C2 O2 Rh1 115.2(3) . . ?
C17 O5 Rh2 114.5(3) . . ?
C18 O6 Rh2 114.0(3) . . ?
O1 C1 C6 122.1(4) . . ?
O1 C1 C2 116.0(4) . . ?
C6 C1 C2 121.5(4) . . ?
O2 C2 C3 124.3(4) . . ?
O2 C2 C1 114.6(4) . . ?
C3 C2 C1 120.0(4) . . ?
C4 C3 C2 115.9(4) . . ?
C4 C3 C7 124.3(4) . . ?
C2 C3 C7 119.6(4) . . ?
C3 C4 C5 123.0(4) . . ?
C3 C4 H4A 118.5 . . ?
C5 C4 H4A 118.5 . . ?
C6 C5 C4 124.8(4) . . ?
C6 C5 H5A 117.6 . . ?
C4 C5 H5A 117.6 . . ?
C5 C6 C1 114.1(4) . . ?
C5 C6 C11 123.9(4) . . ?
C1 C6 C11 121.4(4) . . ?
C10 C7 C3 106.9(11) . . ?
C10 C7 C8 106.6(11) . . ?
C3 C7 C8 110.7(4) . . ?
C10 C7 C9 111.7(5) . . ?
C3 C7 C9 112.1(11) . . ?
C8 C7 C9 108.8(10) . . ?
C7 C8 H8A 109.5 . . ?
C7 C8 H8B 109.5 . . ?
H8A C8 H8B 109.5 . . ?
C7 C8 H8C 109.5 . . ?
H8A C8 H8C 109.5 . . ?
H8B C8 H8C 109.5 . . ?
C7 C9 H9A 109.5 . . ?
C7 C9 H9B 109.5 . . ?
H9A C9 H9B 109.5 . . ?
C7 C9 H9C 109.5 . . ?
H9A C9 H9C 109.5 . . ?
H9B C9 H9C 109.5 . . ?
C7 C10 H10A 109.5 . . ?
C7 C10 H10B 109.5 . . ?
H10A C10 H10B 109.5 . . ?
C7 C10 H10C 109.5 . . ?
H10A C10 H10C 109.5 . . ?
H10B C10 H10C 109.5 . . ?
C14 C11 C6 111.1(9) . . ?
C14 C11 C13 109.9(9) . . ?
C6 C11 C13 112.5(5) . . ?
C14 C11 C12 108.8(6) . . ?
C6 C11 C12 109.0(9) . . ?
C13 C11 C12 105.4(9) . . ?
C11 C12 H12A 109.5 . . ?
C11 C12 H12B 109.5 . . ?
H12A C12 H12B 109.5 . . ?
C11 C12 H12C 109.5 . . ?
H12A C12 H12C 109.5 . . ?
H12B C12 H12C 109.5 . . ?
C11 C13 H13A 109.5 . . ?
C11 C13 H13B 109.5 . . ?
H13A C13 H13B 109.5 . . ?
C11 C13 H13C 109.5 . . ?
H13A C13 H13C 109.5 . . ?
H13B C13 H13C 109.5 . . ?
C11 C14 H14A 109.5 . . ?
C11 C14 H14B 109.5 . . ?
H14A C14 H14B 109.5 . . ?
C11 C14 H14C 109.5 . . ?
H14A C14 H14C 109.5 . . ?
H14B C14 H14C 109.5 . . ?
O3 C15 Rh1 178.8(16) . . ?
O4 C16 Rh1 177.1(18) . . ?
O5 C17 C22 123.5(4) . . ?
O5 C17 C18 116.1(4) . . ?
C22 C17 C18 120.4(4) . . ?
O6 C18 C19 121.4(5) . . ?
O6 C18 C17 115.8(5) . . ?
C19 C18 C17 122.6(4) . . ?
C20 C19 C18 113.8(4) . . ?
C20 C19 C23 123.9(4) . . ?
C18 C19 C23 122.0(4) . . ?
C19 C20 C21 123.7(5) . . ?
C19 C20 H20A 118.1 . . ?
C21 C20 H20A 118.1 . . ?
C22 C21 C20 123.2(5) . . ?
C22 C21 H21A 118.4 . . ?
C20 C21 H21A 118.4 . . ?
C21 C22 C17 115.5(4) . . ?
C21 C22 C27 123.3(4) . . ?
C17 C22 C27 121.1(4) . . ?
C26 C23 C24 111.9(12) . . ?
C26 C23 C19 111.1(11) . . ?
C24 C23 C19 111.6(4) . . ?
C26 C23 C25 111.5(6) . . ?
C24 C23 C25 104.8(12) . . ?
C19 C23 C25 105.5(11) . . ?
C23 C24 H24A 109.5 . . ?
C23 C24 H24B 109.5 . . ?
H24A C24 H24B 109.5 . . ?
C23 C24 H24C 109.5 . . ?
H24A C24 H24C 109.5 . . ?
H24B C24 H24C 109.5 . . ?
C23 C25 H25A 109.5 . . ?
C23 C25 H25B 109.5 . . ?
H25A C25 H25B 109.5 . . ?
C23 C25 H25C 109.5 . . ?
H25A C25 H25C 109.5 . . ?
H25B C25 H25C 109.5 . . ?
C23 C26 H26A 109.5 . . ?
C23 C26 H26B 109.5 . . ?
H26A C26 H26B 109.5 . . ?
C23 C26 H26C 109.5 . . ?
H26A C26 H26C 109.5 . . ?
H26B C26 H26C 109.5 . . ?
C30 C27 C28 108.2(11) . . ?
C30 C27 C22 112.5(10) . . ?
C28 C27 C22 112.5(4) . . ?
C30 C27 C29 111.1(6) . . ?
C28 C27 C29 107.0(11) . . ?
C22 C27 C29 105.3(10) . . ?
C27 C28 H28A 109.5 . . ?
C27 C28 H28B 109.5 . . ?
H28A C28 H28B 109.5 . . ?
C27 C28 H28C 109.5 . . ?
H28A C28 H28C 109.5 . . ?
H28B C28 H28C 109.5 . . ?
C27 C29 H29A 109.5 . . ?
C27 C29 H29B 109.5 . . ?
H29A C29 H29B 109.5 . . ?
C27 C29 H29C 109.5 . . ?
H29A C29 H29C 109.5 . . ?
H29B C29 H29C 109.5 . . ?
C27 C30 H30A 109.5 . . ?
C27 C30 H30B 109.5 . . ?
H30A C30 H30B 109.5 . . ?
C27 C30 H30C 109.5 . . ?
H30A C30 H30C 109.5 . . ?
H30B C30 H30C 109.5 . . ?
O7 C31 Rh2 176.4(18) . . ?
O8 C32 Rh2 176.5(15) . . ?

loop_
_geom_bond_atom_site_label_1
_geom_bond_atom_site_label_2
_geom_bond_distance
_geom_bond_site_symmetry_2
_geom_bond_publ_flag
Rh1 C16 1.844(6) . ?
Rh1 C15 1.857(5) . ?
Rh1 O1 2.018(3) . ?
Rh1 O2 2.015(3) . ?
Rh2 C32 1.839(6) . ?
Rh2 C31 1.819(6) . ?
Rh2 O5 2.014(3) . ?
Rh2 O6 2.021(3) . ?
O1 C1 1.305(5) . ?
O2 C2 1.298(5) . ?
O3 C15 1.114(5) . ?
O4 C16 1.127(6) . ?
O5 C17 1.300(5) . ?
O6 C18 1.310(6) . ?
O7 C31 1.150(6) . ?
O8 C32 1.119(6) . ?
C1 C6 1.426(6) . ?
C1 C2 1.454(6) . ?
C2 C3 1.420(6) . ?
C3 C4 1.352(6) . ?
C3 C7 1.533(6) . ?
C4 C5 1.405(6) . ?
C4 H4A 0.9300 . ?
C5 C6 1.351(6) . ?
C5 H5A 0.9300 . ?
C6 C11 1.508(6) . ?
C7 C10 1.541(17) . ?
C7 C8 1.526(7) . ?
C7 C9 1.534(18) . ?
C8 H8A 0.9600 . ?
C8 H8B 0.9600 . ?
C8 H8C 0.9600 . ?
C9 H9A 0.9600 . ?
C9 H9B 0.9600 . ?
C9 H9C 0.9600 . ?
C10 H10A 0.9600 . ?
C10 H10B 0.9600 . ?
C10 H10C 0.9600 . ?
C11 C14 1.499(13) . ?
C11 C13 1.530(7) . ?
C11 C12 1.563(13) . ?
C12 H12A 0.9600 . ?
C12 H12B 0.9600 . ?
C12 H12C 0.9600 . ?
C13 H13A 0.9600 . ?
C13 H13B 0.9600 . ?
C13 H13C 0.9600 . ?
C14 H14A 0.9600 . ?
C14 H14B 0.9600 . ?
C14 H14C 0.9600 . ?
C17 C22 1.414(6) . ?
C17 C18 1.438(6) . ?
C18 C19 1.422(7) . ?
C19 C20 1.362(6) . ?
C19 C23 1.531(6) . ?
C20 C21 1.411(6) . ?
C20 H20A 0.9300 . ?
C21 C22 1.361(6) . ?
C21 H21A 0.9300 . ?
C22 C27 1.536(6) . ?
C23 C26 1.512(16) . ?
C23 C24 1.536(7) . ?
C23 C25 1.559(18) . ?
C24 H24A 0.9600 . ?
C24 H24B 0.9600 . ?
C24 H24C 0.9600 . ?
C25 H25A 0.9600 . ?
C25 H25B 0.9600 . ?
C25 H25C 0.9600 . ?
C26 H26A 0.9600 . ?
C26 H26B 0.9600 . ?
C26 H26C 0.9600 . ?
C27 C30 1.486(14) . ?
C27 C28 1.517(6) . ?
C27 C29 1.602(16) . ?
C28 H28A 0.9600 . ?
C28 H28B 0.9600 . ?
C28 H28C 0.9600 . ?
C29 H29A 0.9600 . ?
C29 H29B 0.9600 . ?
C29 H29C 0.9600 . ?
C30 H30A 0.9600 . ?
C30 H30B 0.9600 . ?
C30 H30C 0.9600 . ?
